data_1561136
loop_
_publ_author_name
'Hu, Han'
'Zhai, Fupeng'
'Liu, Xiaofeng'
'Ling, Yun'
'Chen, Zhenxia'
'Zhou, Yaming'

_publ_section_title
;
 Hydrothermal syntheses and anion-induced structural transformation of
 three Cadmium phosphonates
;
_journal_name_full 'Journal of Solid State Chemistry'
_journal_page_first 9
_journal_page_last 15
_journal_paper_doi 10.1016/j.jssc.2018.02.005
_journal_volume 261
_journal_year 2018
_chemical_formula_moiety 'C16 H20 Cd3 Cl2 N6 O10 P2, 2(H2 O)'
_chemical_formula_sum 'C16 H24 Cd3 Cl2 N6 O12 P2'
_chemical_formula_weight 962.45
_space_group_crystal_system triclinic
_space_group_IT_number 2
_space_group_name_Hall '-P 1'
_space_group_name_H-M_alt 'P -1'
_atom_sites_solution_hydrogens mixed
_cell_angle_alpha 91.086(2)
_cell_angle_beta 102.024(2)
_cell_angle_gamma 109.678(2)
_cell_formula_units_Z 1
_cell_length_a 7.7388(10)
_cell_length_b 9.3438(12)
_cell_length_c 9.9987(13)
_cell_measurement_reflns_used 2279
_cell_measurement_temperature 296(2)
_cell_measurement_theta_max 27.75
_cell_measurement_theta_min 2.97
_cell_volume 662.72(15)
_computing_cell_refinement 'Bruker SAINT'
_computing_data_collection 'Bruker APEX2'
_computing_data_reduction 'Bruker SAINT'
_computing_molecular_graphics 'Bruker SHELXTL'
_computing_publication_material 'Bruker SHELXTL'
_computing_structure_refinement 'SHELXL-2013 (Sheldrick, 2013)'
_computing_structure_solution 'SHELXS-97 (Sheldrick, 2008)'
_diffrn_ambient_temperature 296(2)
_diffrn_measured_fraction_theta_full 0.979
_diffrn_measured_fraction_theta_max 0.974
_diffrn_measurement_device_type 'Bruker APEX-II CCD'
_diffrn_measurement_method '\f and \w scans'
_diffrn_radiation_type MoK\a
_diffrn_radiation_wavelength 0.71073
_diffrn_reflns_av_R_equivalents 0.0206
_diffrn_reflns_av_unetI/netI 0.0363
_diffrn_reflns_Laue_measured_fraction_full 0.979
_diffrn_reflns_Laue_measured_fraction_max 0.974
_diffrn_reflns_limit_h_max 9
_diffrn_reflns_limit_h_min -9
_diffrn_reflns_limit_k_max 11
_diffrn_reflns_limit_k_min -11
_diffrn_reflns_limit_l_max 11
_diffrn_reflns_limit_l_min -11
_diffrn_reflns_number 4040
_diffrn_reflns_point_group_measured_fraction_full 0.979
_diffrn_reflns_point_group_measured_fraction_max 0.974
_diffrn_reflns_theta_full 25.192
_diffrn_reflns_theta_max 25.192
_diffrn_reflns_theta_min 2.326
_exptl_absorpt_coefficient_mu 2.780
_exptl_absorpt_correction_T_max 0.7456
_exptl_absorpt_correction_T_min 0.6557
_exptl_absorpt_correction_type multi-scan
_exptl_absorpt_process_details sadabs
_exptl_crystal_colour colourless
_exptl_crystal_density_diffrn 2.412
_exptl_crystal_description sheet
_exptl_crystal_F_000 466
_exptl_crystal_size_max 0.200
_exptl_crystal_size_mid 0.150
_exptl_crystal_size_min 0.040
_refine_diff_density_max 1.619
_refine_diff_density_min -1.584
_refine_diff_density_rms 0.407
_refine_ls_extinction_coef .
_refine_ls_extinction_method none
_refine_ls_goodness_of_fit_ref 0.999
_refine_ls_hydrogen_treatment constr
_refine_ls_matrix_type full
_refine_ls_number_parameters 187
_refine_ls_number_reflns 2340
_refine_ls_number_restraints 0
_refine_ls_restrained_S_all 0.999
_refine_ls_R_factor_all 0.0464
_refine_ls_R_factor_gt 0.0328
_refine_ls_shift/su_max 0.000
_refine_ls_shift/su_mean 0.000
_refine_ls_structure_factor_coef Fsqd
_refine_ls_weighting_details
; 
 w=1/[\s^2^(Fo^2^)+(0.1500P)^2^+0.5000P] 
 where P=(Fo^2^+2Fc^2^)/3 
;
_refine_ls_weighting_scheme calc
_refine_ls_wR_factor_gt 0.1131
_refine_ls_wR_factor_ref 0.1742
_reflns_Friedel_coverage 0.000
_reflns_Friedel_fraction_full .
_reflns_Friedel_fraction_max .
_reflns_number_gt 2017
_reflns_number_total 2340
_reflns_threshold_expression 'I > 2\s(I)'
_cod_data_source_file 2.cif
_cod_data_source_block mo_20504b_0m
_cod_database_code 1561136
_shelx_space_group_comment
; 
The symmetry employed for this shelxl refinement is uniquely defined 
by the following loop, which should always be used as a source of 
symmetry information in preference to the above space-group names. 
They are only intended as comments. 
;
_shelx_estimated_absorpt_t_min 0.606
_shelx_estimated_absorpt_t_max 0.897
_shelxl_version_number 2013-2

loop_
_space_group_symop_operation_xyz
'x, y, z'
'-x, -y, -z'

loop_
_atom_site_label
_atom_site_type_symbol
_atom_site_fract_x
_atom_site_fract_y
_atom_site_fract_z
_atom_site_U_iso_or_equiv
_atom_site_adp_type
_atom_site_occupancy
_atom_site_site_symmetry_order
_atom_site_calc_flag
_atom_site_refinement_flags_posn
_atom_site_refinement_flags_adp
_atom_site_refinement_flags_occupancy
_atom_site_disorder_assembly
_atom_site_disorder_group
Cd1 Cd 0.5000 1.0000 0.5000 0.0099(3) Uani 1 2 d S . P . .
Cd2 Cd 0.69266(7) 0.66224(6) 0.50547(5) 0.0109(3) Uani 1 1 d . . . . .
O1 O 0.5621(7) 0.4214(6) 0.3956(5) 0.0112(11) Uani 1 1 d . . . . .
O2 O 0.8181(8) 0.4276(6) 0.2707(6) 0.0143(12) Uani 1 1 d . . . . .
O3 O 0.6765(7) 0.1964(6) 0.3905(5) 0.0123(11) Uani 1 1 d . . . . .
O4 O 0.9599(8) 0.6876(6) 0.4323(6) 0.0179(12) Uani 1 1 d . . . . .
H4A H 0.9603 0.6242 0.3701 0.027 Uiso 1 1 d R U . . .
H4B H 1.0708 0.7522 0.4574 0.027 Uiso 1 1 d R U . . .
O5 O 0.8290(8) 0.5659(7) 0.6944(6) 0.0198(13) Uani 1 1 d . . . . .
H5A H 0.8949 0.5838 0.7764 0.030 Uiso 1 1 d R U . . .
H5B H 0.8077 0.4730 0.6680 0.030 Uiso 1 1 d R U . . .
O6 O 0.8286(13) 0.3586(9) 0.9806(8) 0.050(2) Uani 1 1 d . . . . .
H6A H 0.7821 0.3739 0.9002 0.075 Uiso 1 1 d R U . . .
H6B H 0.7602 0.3705 1.0330 0.075 Uiso 1 1 d R U . . .
Cl1 Cl 0.5173(2) 0.7891(2) 0.32213(18) 0.0120(4) Uani 1 1 d . . . . .
N1 N -0.1355(9) -0.0970(7) -0.3807(6) 0.0130(13) Uani 1 1 d . . . . .
N2 N -0.2226(9) 0.0078(7) -0.3559(6) 0.0113(13) Uani 1 1 d . . . . .
N3 N 0.0422(9) 0.0629(7) -0.2046(6) 0.0104(13) Uani 1 1 d . . . . .
P1 P 0.6408(3) 0.3269(2) 0.31448(19) 0.0083(4) Uani 1 1 d . . . . .
C1 C 0.4631(10) 0.2482(8) 0.1573(7) 0.0104(15) Uani 1 1 d . . . . .
C2 C 0.4103(10) 0.0959(8) 0.1085(8) 0.0111(15) Uani 1 1 d . . . . .
H2 H 0.4686 0.0337 0.1560 0.013 Uiso 1 1 calc R U . . .
C3 C 0.2708(10) 0.0357(8) -0.0112(8) 0.0104(15) Uani 1 1 d . . . . .
H3 H 0.2319 -0.0673 -0.0417 0.012 Uiso 1 1 calc R U . . .
C4 C 0.1918(10) 0.1299(8) -0.0833(7) 0.0088(14) Uani 1 1 d . . . . .
C5 C 0.2460(11) 0.2827(8) -0.0407(8) 0.0138(16) Uani 1 1 d . . . . .
H5 H 0.1932 0.3455 -0.0927 0.017 Uiso 1 1 calc R U . . .
C6 C 0.3812(12) 0.3420(9) 0.0816(8) 0.0151(16) Uani 1 1 d . . . . .
H6 H 0.4168 0.4445 0.1127 0.018 Uiso 1 1 calc R U . . .
C7 C -0.1103(10) 0.1032(8) -0.2517(8) 0.0123(15) Uani 1 1 d . . . . .
H7 H -0.1318 0.1863 -0.2153 0.015 Uiso 1 1 calc R U . . .
C8 C 0.0227(12) -0.0585(9) -0.2895(9) 0.0176(17) Uani 1 1 d . . . . .
H8 H 0.1102 -0.1075 -0.2835 0.021 Uiso 1 1 calc R U . . .

loop_
_atom_site_aniso_label
_atom_site_aniso_U_11
_atom_site_aniso_U_22
_atom_site_aniso_U_33
_atom_site_aniso_U_23
_atom_site_aniso_U_13
_atom_site_aniso_U_12
Cd1 0.0088(5) 0.0095(5) 0.0108(4) 0.0012(3) 0.0000(3) 0.0038(3)
Cd2 0.0088(4) 0.0091(4) 0.0138(4) -0.0013(2) 0.0020(2) 0.0023(3)
O1 0.012(3) 0.006(2) 0.016(3) -0.002(2) 0.003(2) 0.004(2)
O2 0.009(3) 0.013(3) 0.018(3) 0.000(2) 0.008(2) -0.002(2)
O3 0.011(3) 0.011(3) 0.015(3) -0.001(2) 0.003(2) 0.003(2)
O4 0.018(3) 0.017(3) 0.017(3) 0.001(2) 0.005(2) 0.003(2)
O5 0.017(3) 0.031(3) 0.019(3) 0.008(3) 0.004(2) 0.018(3)
O6 0.068(6) 0.048(5) 0.036(5) -0.007(4) 0.010(4) 0.023(4)
Cl1 0.0145(9) 0.0123(9) 0.0120(9) 0.0018(7) 0.0024(7) 0.0084(7)
N1 0.011(3) 0.012(3) 0.013(3) -0.002(3) -0.004(3) 0.005(3)
N2 0.012(3) 0.008(3) 0.014(3) 0.001(2) 0.005(3) 0.004(3)
N3 0.009(3) 0.011(3) 0.008(3) -0.004(2) -0.004(2) 0.003(3)
P1 0.0059(9) 0.0079(9) 0.0094(9) -0.0007(7) 0.0008(7) 0.0011(7)
C1 0.011(4) 0.012(4) 0.007(3) -0.001(3) 0.003(3) 0.002(3)
C2 0.008(4) 0.009(4) 0.017(4) 0.002(3) 0.002(3) 0.004(3)
C3 0.007(3) 0.007(3) 0.013(4) -0.002(3) -0.003(3) 0.001(3)
C4 0.005(3) 0.012(4) 0.004(3) -0.002(3) -0.003(3) -0.001(3)
C5 0.014(4) 0.010(4) 0.014(4) 0.003(3) -0.003(3) 0.004(3)
C6 0.022(4) 0.006(4) 0.018(4) -0.003(3) 0.004(3) 0.006(3)
C7 0.013(4) 0.011(4) 0.014(4) 0.001(3) 0.003(3) 0.005(3)
C8 0.021(4) 0.018(4) 0.018(4) -0.003(3) -0.002(3) 0.017(4)

loop_
_atom_type_symbol
_atom_type_description
_atom_type_scat_dispersion_real
_atom_type_scat_dispersion_imag
_atom_type_scat_source
C C 0.0033 0.0016 'International Tables Vol C Tables 4.2.6.8 and 6.1.1.4'
H H 0.0000 0.0000 'International Tables Vol C Tables 4.2.6.8 and 6.1.1.4'
N N 0.0061 0.0033 'International Tables Vol C Tables 4.2.6.8 and 6.1.1.4'
O O 0.0106 0.0060 'International Tables Vol C Tables 4.2.6.8 and 6.1.1.4'
P P 0.1023 0.0942 'International Tables Vol C Tables 4.2.6.8 and 6.1.1.4'
Cd Cd -0.8075 1.2024 'International Tables Vol C Tables 4.2.6.8 and 6.1.1.4'
Cl Cl 0.1484 0.1585 'International Tables Vol C Tables 4.2.6.8 and 6.1.1.4'

loop_
_geom_angle_atom_site_label_1
_geom_angle_atom_site_label_2
_geom_angle_atom_site_label_3
_geom_angle
_geom_angle_site_symmetry_1
_geom_angle_site_symmetry_3
N2 Cd1 N2 180.0 2_565 1_666
N2 Cd1 O3 91.7(2) 2_565 1_565
N2 Cd1 O3 88.3(2) 1_666 1_565
N2 Cd1 O3 88.3(2) 2_565 2_666
N2 Cd1 O3 91.7(2) 1_666 2_666
O3 Cd1 O3 180.0 1_565 2_666
N2 Cd1 Cl1 91.72(16) 2_565 2_676
N2 Cd1 Cl1 88.28(16) 1_666 2_676
O3 Cd1 Cl1 89.04(13) 1_565 2_676
O3 Cd1 Cl1 90.96(13) 2_666 2_676
N2 Cd1 Cl1 88.28(16) 2_565 .
N2 Cd1 Cl1 91.72(16) 1_666 .
O3 Cd1 Cl1 90.96(13) 1_565 .
O3 Cd1 Cl1 89.04(13) 2_666 .
Cl1 Cd1 Cl1 180.0 2_676 .
O4 Cd2 O1 88.66(19) . .
O4 Cd2 O1 164.06(19) . 2_666
O1 Cd2 O1 82.47(19) . 2_666
O4 Cd2 N1 84.4(2) . 1_666
O1 Cd2 N1 172.2(2) . 1_666
O1 Cd2 N1 103.5(2) 2_666 1_666
O4 Cd2 O5 85.04(19) . .
O1 Cd2 O5 89.1(2) . .
O1 Cd2 O5 81.62(19) 2_666 .
N1 Cd2 O5 86.8(2) 1_666 .
O4 Cd2 Cl1 102.67(15) . .
O1 Cd2 Cl1 96.37(14) . .
O1 Cd2 Cl1 91.50(13) 2_666 .
N1 Cd2 Cl1 88.53(16) 1_666 .
O5 Cd2 Cl1 170.58(14) . .
O4 Cd2 Cd2 128.76(15) . 2_666
O1 Cd2 Cd2 41.41(13) . 2_666
O1 Cd2 Cd2 41.06(12) 2_666 2_666
N1 Cd2 Cd2 144.28(16) 1_666 2_666
O5 Cd2 Cd2 83.85(15) . 2_666
Cl1 Cd2 Cd2 95.22(5) . 2_666
P1 O1 Cd2 132.0(3) . .
P1 O1 Cd2 128.5(3) . 2_666
Cd2 O1 Cd2 97.53(19) . 2_666
P1 O3 Cd1 134.9(3) . 1_545
Cd2 O4 H4A 120.9 . .
Cd2 O4 H4B 131.4 . .
H4A O4 H4B 107.6 . .
Cd2 O5 H5A 147.3 . .
Cd2 O5 H5B 105.2 . .
H5A O5 H5B 107.4 . .
H6A O6 H6B 108.2 . .
Cd2 Cl1 Cd1 95.69(6) . .
C8 N1 N2 106.6(6) . .
C8 N1 Cd2 126.6(5) . 1_444
N2 N1 Cd2 121.8(5) . 1_444
C7 N2 N1 107.1(6) . .
C7 N2 Cd1 132.1(5) . 1_444
N1 N2 Cd1 120.6(5) . 1_444
C7 N3 C8 106.2(6) . .
C7 N3 C4 127.4(6) . .
C8 N3 C4 126.4(7) . .
O3 P1 O2 111.1(3) . .
O3 P1 O1 112.8(3) . .
O2 P1 O1 111.7(3) . .
O3 P1 C1 108.9(3) . .
O2 P1 C1 106.1(3) . .
O1 P1 C1 105.9(3) . .
C2 C1 C6 119.2(7) . .
C2 C1 P1 120.9(6) . .
C6 C1 P1 119.9(6) . .
C1 C2 C3 120.5(7) . .
C1 C2 H2 119.8 . .
C3 C2 H2 119.8 . .
C4 C3 C2 119.2(7) . .
C4 C3 H3 120.4 . .
C2 C3 H3 120.4 . .
C3 C4 C5 121.8(7) . .
C3 C4 N3 117.9(6) . .
C5 C4 N3 120.2(7) . .
C4 C5 C6 119.0(7) . .
C4 C5 H5 120.5 . .
C6 C5 H5 120.5 . .
C1 C6 C5 120.2(7) . .
C1 C6 H6 119.9 . .
C5 C6 H6 119.9 . .
N2 C7 N3 109.7(6) . .
N2 C7 H7 125.2 . .
N3 C7 H7 125.2 . .
N1 C8 N3 110.3(7) . .
N1 C8 H8 124.8 . .
N3 C8 H8 124.8 . .

loop_
_geom_bond_atom_site_label_1
_geom_bond_atom_site_label_2
_geom_bond_distance
_geom_bond_site_symmetry_2
Cd1 N2 2.301(6) 2_565
Cd1 N2 2.301(6) 1_666
Cd1 O3 2.333(5) 1_565
Cd1 O3 2.333(5) 2_666
Cd1 Cl1 2.6849(17) 2_676
Cd1 Cl1 2.6849(17) .
Cd2 O4 2.275(6) .
Cd2 O1 2.281(5) .
Cd2 O1 2.298(5) 2_666
Cd2 N1 2.320(6) 1_666
Cd2 O5 2.316(5) .
Cd2 Cl1 2.5954(18) .
Cd2 Cd2 3.4437(10) 2_666
O1 P1 1.533(5) .
O1 Cd2 2.298(5) 2_666
O2 P1 1.535(5) .
O3 P1 1.522(5) .
O3 Cd1 2.333(5) 1_545
O4 H4A 0.8528 .
O4 H4B 0.8479 .
O5 H5A 0.8509 .
O5 H5B 0.8527 .
O6 H6A 0.8455 .
O6 H6B 0.8490 .
N1 C8 1.299(11) .
N1 N2 1.406(9) .
N1 Cd2 2.320(6) 1_444
N2 C7 1.304(10) .
N2 Cd1 2.301(6) 1_444
N3 C7 1.353(10) .
N3 C8 1.351(10) .
N3 C4 1.450(9) .
P1 C1 1.810(8) .
C1 C2 1.389(10) .
C1 C6 1.393(11) .
C2 C3 1.393(10) .
C2 H2 0.9300 .
C3 C4 1.368(10) .
C3 H3 0.9300 .
C4 C5 1.376(11) .
C5 C6 1.396(11) .
C5 H5 0.9300 .
C6 H6 0.9300 .
C7 H7 0.9300 .
C8 H8 0.9300 .
